data_7713686
loop_
_publ_author_name
'More O'Ferrall, Lewis'
'Piatek, Magdalena'
'Twamley, Brendan'
'Kavanagh, Kevin'
'O'Connor, Christine'
'Griffith, Darren Martin'

_publ_section_title
;
 Synthesis, characterisation and antibacterial activity of novel Ga(III)
 polypyridyl catecholate complexes
;
_journal_name_full 'Dalton Transactions'
_journal_paper_doi 10.1039/D3DT01761C
_journal_year 2023
_chemical_formula_moiety 'C27 H20 Ga N4 O5, 2.083(H2 O), 0.2(C H4 O), 0.5(Cl), 0.5(F6 P)'
_chemical_formula_sum 'C27.2 H24.97 Cl0.5 F3 Ga N4 O7.28 P0.5'
_chemical_formula_weight 684.34
_space_group_crystal_system tetragonal
_space_group_IT_number 142
_space_group_name_Hall '-I 4bd 2c'
_space_group_name_H-M_alt 'I 41/a c d :2'
_atom_sites_solution_hydrogens mixed
_atom_sites_solution_primary dual
_audit_creation_date 2022-02-21
_audit_creation_method
;
Olex2 1.5
(compiled 2021.12.09 svn.r5202d8cf for OlexSys, GUI svn.r6439)
;
_audit_update_record
;
2023-04-04 deposited with the CCDC.	2023-08-04 downloaded from the CCDC.
;
_cell_angle_alpha 90
_cell_angle_beta 90
_cell_angle_gamma 90
_cell_formula_units_Z 32
_cell_length_a 32.0378(10)
_cell_length_b 32.0378(10)
_cell_length_c 23.4142(11)
_cell_measurement_reflns_used 9927
_cell_measurement_temperature 100(2)
_cell_measurement_theta_max 25.295
_cell_measurement_theta_min 2.451
_cell_volume 24032.8(15)
_computing_cell_refinement 'SAINT V8.40A (Bruker, 2019)'
_computing_data_collection 'APEX 3 (Bruker, 2017) '
_computing_data_reduction 'SAINT V8.40A (Bruker, 2019)'
_computing_molecular_graphics 'Olex2 (Dolomanov et al., 2009)'
_computing_publication_material 'Olex2 (Dolomanov et al., 2009)'
_computing_structure_refinement 'SHELXL (Sheldrick, 2015)'
_computing_structure_solution 'SHELXT (Sheldrick, 2015)'
_diffrn_ambient_temperature 100(2)
_diffrn_detector 'CMOS area detector'
_diffrn_detector_area_resol_mean 5.12
_diffrn_detector_type 'Bruker PHOTON 50'
_diffrn_measured_fraction_theta_full 0.998
_diffrn_measured_fraction_theta_max 0.996
_diffrn_measurement_device 'three-circle diffractometer'
_diffrn_measurement_device_type 'Bruker D8 Quest ECO'
_diffrn_measurement_method '\w scans'
_diffrn_radiation_collimation '0.5 mm double-pinhole'
_diffrn_radiation_detector 'Bruker PHOTON 50'
_diffrn_radiation_monochromator graphite
_diffrn_radiation_probe x-ray
_diffrn_radiation_type 'Mo K\a'
_diffrn_radiation_wavelength 0.71073
_diffrn_radiation_xray_symbol K-L~3~
_diffrn_reflns_av_R_equivalents 0.1062
_diffrn_reflns_av_unetI/netI 0.0300
_diffrn_reflns_Laue_measured_fraction_full 0.998
_diffrn_reflns_Laue_measured_fraction_max 0.996
_diffrn_reflns_limit_h_max 38
_diffrn_reflns_limit_h_min -38
_diffrn_reflns_limit_k_max 38
_diffrn_reflns_limit_k_min -38
_diffrn_reflns_limit_l_max 28
_diffrn_reflns_limit_l_min -28
_diffrn_reflns_number 109222
_diffrn_reflns_point_group_measured_fraction_full 0.998
_diffrn_reflns_point_group_measured_fraction_max 0.996
_diffrn_reflns_theta_full 25.242
_diffrn_reflns_theta_max 25.477
_diffrn_reflns_theta_min 2.659
_diffrn_source 'sealed X-ray tube'
_diffrn_source_current 20.0
_diffrn_source_power 1.0
_diffrn_source_type 'Siemens, KFF Mo 2K -90 C'
_diffrn_source_voltage 50.0
_exptl_absorpt_coefficient_mu 1.057
_exptl_absorpt_correction_T_max 0.7452
_exptl_absorpt_correction_T_min 0.6740
_exptl_absorpt_correction_type multi-scan
_exptl_absorpt_process_details
;
SADABS-2016/2 (Krause, 2015) was used for absorption correction.
wR2(int) was 0.0749 before and 0.0680 after correction.
The Ratio of minimum to maximum transmission is 0.9045.
The \l/2 correction factor is 0.00150.
;
_exptl_crystal_colour 'clear orange'
_exptl_crystal_colour_lustre clear
_exptl_crystal_colour_primary orange
_exptl_crystal_density_diffrn 1.513
_exptl_crystal_density_method 'not measured'
_exptl_crystal_description block
_exptl_crystal_F_000 11150
_exptl_crystal_recrystallization_method 'Crystallized from bench MeOH.'
_exptl_crystal_size_max 0.197
_exptl_crystal_size_mid 0.168
_exptl_crystal_size_min 0.13
_refine_diff_density_max 0.837
_refine_diff_density_min -0.699
_refine_diff_density_rms 0.111
_refine_ls_extinction_method none
_refine_ls_goodness_of_fit_ref 1.073
_refine_ls_hydrogen_treatment mixed
_refine_ls_matrix_type full
_refine_ls_number_parameters 464
_refine_ls_number_reflns 5574
_refine_ls_number_restraints 82
_refine_ls_restrained_S_all 1.075
_refine_ls_R_factor_all 0.0881
_refine_ls_R_factor_gt 0.0652
_refine_ls_shift/su_max 0.001
_refine_ls_shift/su_mean 0.000
_refine_ls_structure_factor_coef Fsqd
_refine_ls_weighting_details 'w=1/[\s^2^(Fo^2^)+(0.0915P)^2^+221.6168P] where P=(Fo^2^+2Fc^2^)/3'
_refine_ls_weighting_scheme calc
_refine_ls_wR_factor_gt 0.1767
_refine_ls_wR_factor_ref 0.1949
_reflns_Friedel_coverage 0.000
_reflns_number_gt 4291
_reflns_number_total 5574
_reflns_threshold_expression 'I > 2\s(I)'
_cod_data_source_file d3dt01761c2.cif
_cod_data_source_block 3
_cod_original_cell_volume 24032.8(19)
_cod_original_sg_symbol_H-M 'I 41/a c d'
_cod_original_formula_sum 'C27.20 H24.97 Cl0.50 F3 Ga N4 O7.28 P0.50'
_cod_database_code 7713686
_shelx_shelxl_version_number 2018/3
_shelx_space_group_comment
;
The symmetry employed for this shelxl refinement is uniquely defined
by the following loop, which should always be used as a source of
symmetry information in preference to the above space-group names.
They are only intended as comments.
;
_shelx_estimated_absorpt_t_max 0.875
_shelx_estimated_absorpt_t_min 0.819
_olex2_refinement_description
;
1. Fixed Uiso
 At 1.2 times of:
  All C(H) groups
 At 1.5 times of:
  All C(H,H,H) groups, All O(H) groups, All O(H,H) groups
2. Restrained distances
 O6S-C5S
 1.4 with sigma of 0.01
 O33-H33
 0.84 with sigma of 0.01
 O36-H36
 0.84 with sigma of 0.01
3. Uiso/Uaniso restraints and constraints
P1 \\sim F1 \\sim F2 \\sim F3 \\sim F4 \\sim F5 \\sim F6: within 2A with sigma
of 0.01 and sigma for terminal atoms of 0.02 within 2A
Uanis(O4S) \\sim Ueq, Uanis(O6S) \\sim Ueq, Uanis(C5S) \\sim Ueq: with sigma of
0.005 and sigma for terminal atoms of 0.01
Uanis(O1S) \\sim Ueq, Uanis(O3S) \\sim Ueq, Uanis(O2S) \\sim Ueq: with sigma of
0.01 and sigma for terminal atoms of 0.02
Uanis(F5) \\sim Ueq: with sigma of 0.005 and sigma for terminal atoms of 0.01
Uanis(Cl2) = Uanis(Cl1) = Uanis(Cl3)
4. Rigid body (RIGU) restrains
 F1, F2, F3, F4, F5, F6
 with sigma for 1-2 distances of 0.004 and sigma for 1-3 distances of 0.004
5. Others
 1*[Sof(Cl1)]+1*[Sof(Cl2)]+1*[Sof(Cl3)]=0.5 with esd of 0.000001
 Fixed Sof: C5S(0.2) H5SA(0.2) H5SB(0.2) H5SC(0.2) O6S(0.2) H6S(0.2) O4S(0.25)
 H4SA(0.25) H4SB(0.25) O2S(0.33333) H2SA(0.33333) H2SB(0.33333) P1(0.5) F1(0.5)
 F2(0.5) F3(0.5) F4(0.5) F5(0.5) F6(0.5) O3S(0.5) H3SA(0.5) H3SB(0.5)
6.a Riding coordinates:
 C5S(H5SA,H5SB,H5SC), O4S(H4SA,H4SB), O2S(H2SA,H2SB), O3S(H3SA,H3SB)
6.b Free rotating group:
 O1S(H1SA,H1SB), P1(F1,F2,F3,F4,F5,F6)
6.c Aromatic/amide H refined with riding coordinates:
 C2(H2), C3(H3), C4(H4), C5(H5), C8(H8), C9(H9), C10(H10), C11(H11), C14(H14),
 C15(H15), C16(H16), C17(H17), C20(H20), C21(H21), C22(H22), C23(H23), C28(H28),
  C30(H30)
6.d Idealised tetrahedral OH refined as rotating group:
 O6S(H6S)
;
_olex2_exptl_crystal_mounting_method 'mounted in oil on a MiTeGen microloop'
_olex2_submission_original_sample_id LMOF74PF6
_olex2_submission_special_instructions 'No special instructions were received'

loop_
_space_group_symop_operation_xyz
'x, y, z'
'-x+1/2, -y, z+1/2'
'-y+1/4, x+3/4, z+1/4'
'y+1/4, -x+1/4, z+3/4'
'-x+1/2, y, -z'
'x, -y, -z+1/2'
'y+1/4, x+3/4, -z+3/4'
'-y+1/4, -x+1/4, -z+1/4'
'x+1/2, y+1/2, z+1/2'
'-x+1, -y+1/2, z+1'
'-y+3/4, x+5/4, z+3/4'
'y+3/4, -x+3/4, z+5/4'
'-x+1, y+1/2, -z+1/2'
'x+1/2, -y+1/2, -z+1'
'y+3/4, x+5/4, -z+5/4'
'-y+3/4, -x+3/4, -z+3/4'
'-x, -y, -z'
'x-1/2, y, -z-1/2'
'y-1/4, -x-3/4, -z-1/4'
'-y-1/4, x-1/4, -z-3/4'
'x-1/2, -y, z'
'-x, y, z-1/2'
'-y-1/4, -x-3/4, z-3/4'
'y-1/4, x-1/4, z-1/4'
'-x+1/2, -y+1/2, -z+1/2'
'x, y+1/2, -z'
'y+1/4, -x-1/4, -z+1/4'
'-y+1/4, x+1/4, -z-1/4'
'x, -y+1/2, z+1/2'
'-x+1/2, y+1/2, z'
'-y+1/4, -x-1/4, z-1/4'
'y+1/4, x+1/4, z+1/4'

loop_
_atom_site_label
_atom_site_type_symbol
_atom_site_fract_x
_atom_site_fract_y
_atom_site_fract_z
_atom_site_U_iso_or_equiv
_atom_site_adp_type
_atom_site_occupancy
_atom_site_site_symmetry_order
_atom_site_calc_flag
_atom_site_refinement_flags_posn
_atom_site_refinement_flags_adp
_atom_site_refinement_flags_occupancy
_atom_site_disorder_assembly
_atom_site_disorder_group
Ga1 Ga 0.33096(2) 0.67543(2) 0.39041(2) 0.0241(2) Uani 1 1 d . . . . .
N1 N 0.32017(14) 0.67359(14) 0.30248(18) 0.0305(10) Uani 1 1 d . . . . .
C2 C 0.29306(17) 0.64844(19) 0.2753(2) 0.0377(13) Uani 1 1 d . . . . .
H2 H 0.274004 0.632361 0.297305 0.045 Uiso 1 1 calc R U . . .
C3 C 0.2921(2) 0.6452(2) 0.2165(3) 0.0487(16) Uani 1 1 d . . . . .
H3 H 0.272565 0.627327 0.198240 0.058 Uiso 1 1 calc R U . . .
C4 C 0.3196(2) 0.6683(2) 0.1850(3) 0.0530(17) Uani 1 1 d . . . . .
H4 H 0.319727 0.666138 0.144525 0.064 Uiso 1 1 calc R U . . .
C5 C 0.34712(19) 0.6946(2) 0.2119(2) 0.0415(14) Uani 1 1 d . . . . .
H5 H 0.366046 0.711044 0.190255 0.050 Uiso 1 1 calc R U . . .
C6 C 0.34704(16) 0.69694(17) 0.2707(2) 0.0316(12) Uani 1 1 d . . . . .
C7 C 0.37535(17) 0.72365(17) 0.3040(2) 0.0329(12) Uani 1 1 d . . . . .
C8 C 0.40516(18) 0.74918(17) 0.2800(2) 0.0357(13) Uani 1 1 d . . . . .
H8 H 0.409173 0.749418 0.239802 0.043 Uiso 1 1 calc R U . . .
C9 C 0.42891(19) 0.77412(18) 0.3142(3) 0.0401(14) Uani 1 1 d . . . . .
H9 H 0.449330 0.792022 0.297945 0.048 Uiso 1 1 calc R U . . .
C10 C 0.42312(18) 0.77326(18) 0.3732(3) 0.0383(13) Uani 1 1 d . . . . .
H10 H 0.439021 0.790760 0.397673 0.046 Uiso 1 1 calc R U . . .
C11 C 0.39362(16) 0.74623(17) 0.3949(2) 0.0316(12) Uani 1 1 d . . . . .
H11 H 0.389749 0.744883 0.435126 0.038 Uiso 1 1 calc R U . . .
N12 N 0.37022(13) 0.72179(13) 0.36120(18) 0.0270(9) Uani 1 1 d . . . . .
N13 N 0.28212(13) 0.63449(13) 0.40748(18) 0.0283(9) Uani 1 1 d . . . . .
C14 C 0.28542(18) 0.59303(18) 0.4060(2) 0.0362(13) Uani 1 1 d . . . . .
H14 H 0.311212 0.580722 0.395235 0.043 Uiso 1 1 calc R U . . .
C15 C 0.2518(2) 0.56737(19) 0.4201(3) 0.0450(15) Uani 1 1 d . . . . .
H15 H 0.254471 0.537858 0.418590 0.054 Uiso 1 1 calc R U . . .
C16 C 0.2150(2) 0.5855(2) 0.4360(3) 0.0459(15) Uani 1 1 d . . . . .
H16 H 0.191793 0.568596 0.445922 0.055 Uiso 1 1 calc R U . . .
C17 C 0.21155(18) 0.62827(19) 0.4378(2) 0.0380(13) Uani 1 1 d . . . . .
H17 H 0.186034 0.641150 0.448563 0.046 Uiso 1 1 calc R U . . .
C18 C 0.24606(16) 0.65223(17) 0.4234(2) 0.0288(11) Uani 1 1 d . . . . .
C19 C 0.24620(16) 0.69857(17) 0.4246(2) 0.0280(11) Uani 1 1 d . . . . .
C20 C 0.21212(16) 0.72222(17) 0.4399(2) 0.0306(12) Uani 1 1 d . . . . .
H20 H 0.186556 0.709207 0.450144 0.037 Uiso 1 1 calc R U . . .
C21 C 0.21567(17) 0.76501(19) 0.4400(2) 0.0363(13) Uani 1 1 d . . . . .
H21 H 0.192311 0.781907 0.449538 0.044 Uiso 1 1 calc R U . . .
C22 C 0.25333(18) 0.78318(18) 0.4264(2) 0.0344(12) Uani 1 1 d . . . . .
H22 H 0.256473 0.812663 0.426778 0.041 Uiso 1 1 calc R U . . .
C23 C 0.28607(17) 0.75788(17) 0.4122(2) 0.0292(11) Uani 1 1 d . . . . .
H23 H 0.312148 0.770379 0.403211 0.035 Uiso 1 1 calc R U . . .
N24 N 0.28298(12) 0.71627(13) 0.41041(17) 0.0239(9) Uani 1 1 d . . . . .
O25 O 0.35193(11) 0.67842(10) 0.46748(14) 0.0253(7) Uani 1 1 d . . . . .
C26 C 0.37821(14) 0.64677(15) 0.4763(2) 0.0236(10) Uani 1 1 d . . . . .
C27 C 0.39613(15) 0.63874(15) 0.5294(2) 0.0250(10) Uani 1 1 d . . . . .
C28 C 0.42197(14) 0.60467(15) 0.5370(2) 0.0221(10) Uani 1 1 d . . . . .
H28 H 0.433927 0.599136 0.573354 0.027 Uiso 1 1 calc R U . . .
C29 C 0.43033(15) 0.57856(14) 0.4910(2) 0.0223(10) Uani 1 1 d . . . . .
C30 C 0.41309(15) 0.58614(15) 0.4371(2) 0.0245(10) Uani 1 1 d . . . . .
H30 H 0.419008 0.568085 0.405975 0.029 Uiso 1 1 calc R U . . .
C31 C 0.38749(15) 0.62007(15) 0.4300(2) 0.0242(10) Uani 1 1 d . . . . .
O32 O 0.36966(10) 0.63025(11) 0.37933(14) 0.0266(8) Uani 1 1 d . . . . .
O33 O 0.38739(12) 0.66544(11) 0.57389(15) 0.0301(8) Uani 1 1 d D . . . .
H33 H 0.392(2) 0.6908(6) 0.567(3) 0.045 Uiso 1 1 d D U . . .
C34 C 0.45960(15) 0.54347(15) 0.4965(2) 0.0242(10) Uani 1 1 d . . . . .
O35 O 0.47339(12) 0.52473(12) 0.45477(14) 0.0336(9) Uani 1 1 d . . . . .
O36 O 0.47130(12) 0.53429(11) 0.54922(15) 0.0308(8) Uani 1 1 d D . . . .
H36 H 0.4891(14) 0.5151(14) 0.548(3) 0.046 Uiso 1 1 d D U . . .
O1S O 0.4084(2) 0.5965(2) 0.2844(3) 0.089(2) Uani 1 1 d G U . . .
H1SA H 0.420411 0.617534 0.267567 0.133 Uiso 1 1 d G U . . .
H1SB H 0.391949 0.608021 0.309681 0.133 Uiso 1 1 d G U . . .
C5S C 0.3169(15) 0.5182(17) 0.177(2) 0.111(19) Uani 0.2 1 d D U P A -2
H5SA H 0.305730 0.542640 0.156648 0.167 Uiso 0.2 1 d R U P A -2
H5SB H 0.328760 0.526850 0.213328 0.167 Uiso 0.2 1 d R U P A -2
H5SC H 0.294360 0.498050 0.183268 0.167 Uiso 0.2 1 d R U P A -2
O6S O 0.3504(11) 0.4992(11) 0.1481(14) 0.092(9) Uani 0.2 1 d D U P A -2
H6S H 0.361859 0.481869 0.169931 0.138 Uiso 0.2 1 calc R U P A -2
O4S O 0.2960(8) 0.5288(7) 0.1415(11) 0.085(7) Uani 0.25 1 d . U P B -1
H4SA H 0.319632 0.530044 0.159648 0.127 Uiso 0.25 1 d R U P B -1
H4SB H 0.281612 0.510144 0.159948 0.127 Uiso 0.25 1 d R U P B -1
O2S O 0.3760(5) 0.5399(6) 0.2094(8) 0.081(5) Uani 0.3333 1 d . U P C -1
H2SA H 0.367933 0.523773 0.237124 0.122 Uiso 0.3333 1 d R U P C -1
H2SB H 0.387703 0.561033 0.226384 0.122 Uiso 0.3333 1 d R U P C -1
Cl1 Cl 0.4213(4) 0.7446(4) 0.5329(5) 0.083(2) Uani 0.223(3) 1 d . . P D -4
P1 P 0.42011(10) 0.77587(11) 0.56693(13) 0.0698(12) Uani 0.5 1 d G U P E -1
F1 F 0.37855(15) 0.7520(2) 0.5445(3) 0.093(3) Uani 0.5 1 d G U P E -1
F2 F 0.46170(14) 0.79979(19) 0.5895(2) 0.085(3) Uani 0.5 1 d G U P E -1
F3 F 0.44882(18) 0.73777(16) 0.5434(3) 0.093(3) Uani 0.5 1 d G U P E -1
F4 F 0.42430(18) 0.79929(19) 0.50586(16) 0.081(3) Uani 0.5 1 d G U P E -1
F5 F 0.39139(18) 0.81397(15) 0.5906(3) 0.073(3) Uani 0.5 1 d G U P E -1
F6 F 0.4159(2) 0.75241(18) 0.62820(18) 0.082(3) Uani 0.5 1 d G U P E -1
Cl2 Cl 0.3833(5) 0.8153(4) 0.5625(6) 0.083(2) Uani 0.199(3) 1 d . . P F -3
O3S O 0.2667(3) 0.5487(3) 0.2713(6) 0.083(4) Uani 0.5 1 d . U P . .
H3SA H 0.262513 0.545928 0.234763 0.125 Uiso 0.5 1 d R U P . .
H3SB H 0.242913 0.548348 0.289113 0.125 Uiso 0.5 1 d R U P . .
Cl3 Cl 0.4979(12) 0.7363(8) 0.5596(12) 0.083(2) Uani 0.078(3) 1 d . . P G -5

loop_
_atom_site_aniso_label
_atom_site_aniso_U_11
_atom_site_aniso_U_22
_atom_site_aniso_U_33
_atom_site_aniso_U_23
_atom_site_aniso_U_13
_atom_site_aniso_U_12
Ga1 0.0225(3) 0.0285(3) 0.0213(3) 0.0051(2) -0.0008(2) 0.0060(2)
N1 0.029(2) 0.038(3) 0.024(2) 0.0040(19) -0.0011(18) 0.0126(19)
C2 0.033(3) 0.047(3) 0.034(3) 0.000(3) -0.008(2) 0.003(3)
C3 0.051(4) 0.063(4) 0.032(3) 0.003(3) -0.010(3) -0.003(3)
C4 0.061(4) 0.071(5) 0.027(3) 0.004(3) -0.008(3) 0.009(4)
C5 0.044(3) 0.052(4) 0.029(3) 0.012(3) 0.004(3) 0.008(3)
C6 0.030(3) 0.035(3) 0.030(3) 0.010(2) 0.001(2) 0.012(2)
C7 0.033(3) 0.037(3) 0.029(3) 0.008(2) 0.006(2) 0.016(2)
C8 0.046(3) 0.030(3) 0.031(3) 0.011(2) 0.009(3) 0.008(2)
C9 0.042(3) 0.036(3) 0.042(3) 0.011(3) 0.011(3) 0.005(3)
C10 0.036(3) 0.032(3) 0.047(3) 0.001(3) 0.000(3) 0.005(2)
C11 0.026(3) 0.035(3) 0.033(3) 0.001(2) 0.001(2) 0.003(2)
N12 0.024(2) 0.028(2) 0.029(2) 0.0058(18) 0.0029(17) 0.0057(17)
N13 0.027(2) 0.031(2) 0.027(2) 0.0040(18) -0.0028(18) -0.0011(18)
C14 0.035(3) 0.037(3) 0.037(3) 0.002(2) -0.006(2) -0.002(2)
C15 0.051(4) 0.035(3) 0.050(4) 0.000(3) -0.007(3) -0.009(3)
C16 0.043(3) 0.050(4) 0.045(3) 0.000(3) 0.000(3) -0.020(3)
C17 0.029(3) 0.050(4) 0.035(3) -0.004(3) 0.003(2) -0.003(3)
C18 0.028(3) 0.039(3) 0.019(2) 0.002(2) -0.003(2) 0.001(2)
C19 0.026(3) 0.042(3) 0.016(2) 0.003(2) -0.0034(19) 0.003(2)
C20 0.027(3) 0.045(3) 0.020(2) 0.000(2) -0.002(2) 0.005(2)
C21 0.032(3) 0.055(4) 0.022(3) 0.006(2) 0.003(2) 0.015(3)
C22 0.043(3) 0.036(3) 0.024(3) 0.006(2) 0.003(2) 0.009(2)
C23 0.034(3) 0.035(3) 0.018(2) 0.005(2) 0.001(2) 0.004(2)
N24 0.022(2) 0.033(2) 0.0168(19) 0.0051(17) -0.0014(16) 0.0053(17)
O25 0.0264(18) 0.0280(18) 0.0216(17) 0.0029(14) -0.0011(14) 0.0091(14)
C26 0.019(2) 0.028(2) 0.024(2) 0.006(2) 0.0003(19) 0.0051(19)
C27 0.025(2) 0.029(3) 0.021(2) 0.002(2) 0.0031(19) 0.004(2)
C28 0.022(2) 0.027(2) 0.018(2) 0.0038(19) 0.0004(18) 0.0058(19)
C29 0.023(2) 0.026(2) 0.018(2) 0.0043(19) 0.0042(18) 0.0064(19)
C30 0.024(2) 0.029(3) 0.021(2) 0.005(2) 0.0032(19) 0.004(2)
C31 0.024(2) 0.028(3) 0.021(2) 0.006(2) 0.0013(19) 0.0012(19)
O32 0.0259(18) 0.0333(19) 0.0207(16) 0.0018(14) -0.0042(14) 0.0107(15)
O33 0.038(2) 0.0295(19) 0.0227(18) -0.0013(15) 0.0007(15) 0.0098(16)
C34 0.025(2) 0.024(2) 0.024(2) 0.006(2) 0.003(2) 0.0051(19)
O35 0.044(2) 0.037(2) 0.0196(18) 0.0021(15) 0.0011(16) 0.0196(17)
O36 0.040(2) 0.033(2) 0.0191(17) 0.0045(15) 0.0016(15) 0.0177(16)
O1S 0.111(5) 0.086(4) 0.069(4) -0.009(3) 0.032(4) 0.033(4)
C5S 0.11(2) 0.11(2) 0.11(2) 0.001(10) 0.002(10) -0.009(10)
O6S 0.094(12) 0.093(12) 0.088(12) 0.011(9) 0.034(9) 0.016(9)
O4S 0.080(10) 0.076(10) 0.098(11) 0.005(8) -0.027(8) -0.027(8)
O2S 0.049(8) 0.095(11) 0.099(11) -0.053(9) 0.007(8) 0.012(8)
Cl1 0.094(6) 0.079(5) 0.077(5) -0.019(4) 0.000(5) 0.000(5)
P1 0.073(3) 0.078(3) 0.058(2) -0.013(2) 0.018(2) -0.020(2)
F1 0.073(6) 0.100(7) 0.107(7) -0.013(6) 0.019(6) -0.034(6)
F2 0.097(7) 0.095(7) 0.063(5) -0.007(5) -0.007(5) -0.038(6)
F3 0.102(8) 0.081(7) 0.095(8) -0.030(6) 0.030(7) -0.010(6)
F4 0.067(6) 0.118(8) 0.059(5) -0.008(5) -0.010(4) -0.030(5)
F5 0.073(6) 0.072(5) 0.072(6) 0.004(5) 0.017(5) -0.007(4)
F6 0.107(7) 0.064(5) 0.073(6) -0.005(5) 0.026(5) -0.006(5)
Cl2 0.094(6) 0.079(5) 0.077(5) -0.019(4) 0.000(5) 0.000(5)
O3S 0.049(6) 0.059(6) 0.142(10) 0.009(7) 0.021(6) -0.017(5)
Cl3 0.094(6) 0.079(5) 0.077(5) -0.019(4) 0.000(5) 0.000(5)

loop_
_atom_type_symbol
_atom_type_description
_atom_type_scat_dispersion_real
_atom_type_scat_dispersion_imag
_atom_type_scat_source
C C 0.0033 0.0016 'International Tables Vol C Tables 4.2.6.8 and 6.1.1.4'
H H 0.0000 0.0000 'International Tables Vol C Tables 4.2.6.8 and 6.1.1.4'
Cl Cl 0.1484 0.1585 'International Tables Vol C Tables 4.2.6.8 and 6.1.1.4'
F F 0.0171 0.0103 'International Tables Vol C Tables 4.2.6.8 and 6.1.1.4'
Ga Ga 0.2307 1.6083 'International Tables Vol C Tables 4.2.6.8 and 6.1.1.4'
N N 0.0061 0.0033 'International Tables Vol C Tables 4.2.6.8 and 6.1.1.4'
O O 0.0106 0.0060 'International Tables Vol C Tables 4.2.6.8 and 6.1.1.4'
P P 0.1023 0.0942 'International Tables Vol C Tables 4.2.6.8 and 6.1.1.4'

loop_
_geom_angle_atom_site_label_1
_geom_angle_atom_site_label_2
_geom_angle_atom_site_label_3
_geom_angle
_geom_angle_site_symmetry_1
_geom_angle_site_symmetry_3
_geom_angle_publ_flag
N12 Ga1 N1 78.13(18) . . ?
N12 Ga1 N13 167.46(16) . . ?
N12 Ga1 N24 94.17(16) . . ?
N13 Ga1 N1 92.70(17) . . ?
N24 Ga1 N1 96.77(16) . . ?
N24 Ga1 N13 78.28(17) . . ?
O25 Ga1 N1 169.04(16) . . ?
O25 Ga1 N12 93.56(16) . . ?
O25 Ga1 N13 96.53(16) . . ?
O25 Ga1 N24 90.90(15) . . ?
O32 Ga1 N1 87.28(15) . . ?
O32 Ga1 N12 95.97(16) . . ?
O32 Ga1 N13 92.08(16) . . ?
O32 Ga1 N24 169.67(16) . . ?
O32 Ga1 O25 86.50(14) . . ?
C2 N1 Ga1 126.1(4) . . ?
C2 N1 C6 118.7(5) . . ?
C6 N1 Ga1 114.7(4) . . ?
N1 C2 H2 119.0 . . ?
N1 C2 C3 122.0(6) . . ?
C3 C2 H2 119.0 . . ?
C2 C3 H3 120.6 . . ?
C4 C3 C2 118.9(6) . . ?
C4 C3 H3 120.6 . . ?
C3 C4 H4 120.1 . . ?
C3 C4 C5 119.9(6) . . ?
C5 C4 H4 120.1 . . ?
C4 C5 H5 120.3 . . ?
C4 C5 C6 119.4(6) . . ?
C6 C5 H5 120.3 . . ?
N1 C6 C5 121.1(6) . . ?
N1 C6 C7 114.9(5) . . ?
C5 C6 C7 124.0(5) . . ?
C8 C7 C6 123.9(5) . . ?
N12 C7 C6 115.1(5) . . ?
N12 C7 C8 121.0(5) . . ?
C7 C8 H8 120.1 . . ?
C9 C8 C7 119.7(5) . . ?
C9 C8 H8 120.1 . . ?
C8 C9 H9 120.1 . . ?
C8 C9 C10 119.8(6) . . ?
C10 C9 H9 120.1 . . ?
C9 C10 H10 121.0 . . ?
C11 C10 C9 118.0(6) . . ?
C11 C10 H10 121.0 . . ?
C10 C11 H11 118.9 . . ?
N12 C11 C10 122.1(5) . . ?
N12 C11 H11 118.9 . . ?
C7 N12 Ga1 115.8(4) . . ?
C11 N12 Ga1 124.5(3) . . ?
C11 N12 C7 119.3(5) . . ?
C14 N13 Ga1 124.3(4) . . ?
C14 N13 C18 119.9(5) . . ?
C18 N13 Ga1 115.7(3) . . ?
N13 C14 H14 119.3 . . ?
N13 C14 C15 121.4(6) . . ?
C15 C14 H14 119.3 . . ?
C14 C15 H15 120.7 . . ?
C16 C15 C14 118.6(6) . . ?
C16 C15 H15 120.7 . . ?
C15 C16 H16 119.9 . . ?
C15 C16 C17 120.1(6) . . ?
C17 C16 H16 119.9 . . ?
C16 C17 H17 120.7 . . ?
C16 C17 C18 118.7(5) . . ?
C18 C17 H17 120.7 . . ?
N13 C18 C17 121.3(5) . . ?
N13 C18 C19 115.2(5) . . ?
C17 C18 C19 123.5(5) . . ?
C20 C19 C18 123.6(5) . . ?
N24 C19 C18 114.7(4) . . ?
N24 C19 C20 121.7(5) . . ?
C19 C20 H20 120.5 . . ?
C21 C20 C19 118.9(5) . . ?
C21 C20 H20 120.5 . . ?
C20 C21 H21 120.2 . . ?
C20 C21 C22 119.5(5) . . ?
C22 C21 H21 120.2 . . ?
C21 C22 H22 120.7 . . ?
C23 C22 C21 118.6(5) . . ?
C23 C22 H22 120.7 . . ?
C22 C23 H23 118.6 . . ?
N24 C23 C22 122.8(5) . . ?
N24 C23 H23 118.6 . . ?
C19 N24 Ga1 116.0(3) . . ?
C23 N24 Ga1 125.6(3) . . ?
C23 N24 C19 118.4(4) . . ?
C26 O25 Ga1 109.1(3) . . ?
O25 C26 C27 122.6(4) . . ?
O25 C26 C31 118.3(4) . . ?
C27 C26 C31 119.1(4) . . ?
C28 C27 C26 120.5(5) . . ?
O33 C27 C26 118.5(4) . . ?
O33 C27 C28 121.1(4) . . ?
C27 C28 H28 120.3 . . ?
C27 C28 C29 119.4(4) . . ?
C29 C28 H28 120.3 . . ?
C28 C29 C30 121.2(4) . . ?
C28 C29 C34 121.0(4) . . ?
C30 C29 C34 117.7(4) . . ?
C29 C30 H30 120.5 . . ?
C31 C30 C29 119.0(5) . . ?
C31 C30 H30 120.5 . . ?
C30 C31 C26 120.8(4) . . ?
O32 C31 C26 115.9(4) . . ?
O32 C31 C30 123.3(4) . . ?
C31 O32 Ga1 109.6(3) . . ?
C27 O33 H33 115(5) . . ?
O35 C34 C29 122.2(4) . . ?
O35 C34 O36 122.1(4) . . ?
O36 C34 C29 115.7(4) . . ?
C34 O36 H36 108(5) . . ?
H1SA O1S H1SB 104.1 . . ?
H5SA C5S H5SB 109.5 . . ?
H5SA C5S H5SC 109.5 . . ?
H5SB C5S H5SC 109.5 . . ?
O6S C5S H5SA 113.4 . . ?
O6S C5S H5SB 104.1 . . ?
O6S C5S H5SC 110.7 . . ?
C5S O6S H6S 109.5 . . ?
H4SA O4S H4SB 104.5 . . ?
H2SA O2S H2SB 104.5 . . ?
F1 P1 F2 179.9 . . ?
F1 P1 F3 90.0 . . ?
F1 P1 F5 90.0 . . ?
F1 P1 F6 89.9 . . ?
F2 P1 F5 90.0 . . ?
F3 P1 F2 90.0 . . ?
F3 P1 F5 179.9 . . ?
F3 P1 F6 89.9 . . ?
F4 P1 F1 90.1 . . ?
F4 P1 F2 90.0 . . ?
F4 P1 F3 90.1 . . ?
F4 P1 F5 90.0 . . ?
F4 P1 F6 180.0 . . ?
F6 P1 F2 90.0 . . ?
F6 P1 F5 90.0 . . ?
H3SA O3S H3SB 109.5 . . ?

loop_
_geom_bond_atom_site_label_1
_geom_bond_atom_site_label_2
_geom_bond_distance
_geom_bond_site_symmetry_2
_geom_bond_publ_flag
Ga1 N1 2.088(4) . ?
Ga1 N12 2.063(4) . ?
Ga1 N13 2.081(4) . ?
Ga1 N24 2.072(4) . ?
Ga1 O25 1.928(3) . ?
Ga1 O32 1.924(3) . ?
N1 C2 1.344(7) . ?
N1 C6 1.362(7) . ?
C2 H2 0.9500 . ?
C2 C3 1.382(8) . ?
C3 H3 0.9500 . ?
C3 C4 1.367(10) . ?
C4 H4 0.9500 . ?
C4 C5 1.373(10) . ?
C5 H5 0.9500 . ?
C5 C6 1.379(8) . ?
C6 C7 1.470(8) . ?
C7 C8 1.377(8) . ?
C7 N12 1.352(7) . ?
C8 H8 0.9500 . ?
C8 C9 1.364(9) . ?
C9 H9 0.9500 . ?
C9 C10 1.393(9) . ?
C10 H10 0.9500 . ?
C10 C11 1.379(8) . ?
C11 H11 0.9500 . ?
C11 N12 1.342(7) . ?
N13 C14 1.333(7) . ?
N13 C18 1.340(7) . ?
C14 H14 0.9500 . ?
C14 C15 1.393(8) . ?
C15 H15 0.9500 . ?
C15 C16 1.367(9) . ?
C16 H16 0.9500 . ?
C16 C17 1.374(9) . ?
C17 H17 0.9500 . ?
C17 C18 1.387(8) . ?
C18 C19 1.485(8) . ?
C19 C20 1.377(7) . ?
C19 N24 1.349(7) . ?
C20 H20 0.9500 . ?
C20 C21 1.375(8) . ?
C21 H21 0.9500 . ?
C21 C22 1.377(8) . ?
C22 H22 0.9500 . ?
C22 C23 1.367(7) . ?
C23 H23 0.9500 . ?
C23 N24 1.337(7) . ?
O25 C26 1.334(6) . ?
C26 C27 1.394(7) . ?
C26 C31 1.413(7) . ?
C27 C28 1.381(7) . ?
C27 O33 1.376(6) . ?
C28 H28 0.9500 . ?
C28 C29 1.390(7) . ?
C29 C30 1.398(7) . ?
C29 C34 1.470(6) . ?
C30 H30 0.9500 . ?
C30 C31 1.372(7) . ?
C31 O32 1.356(6) . ?
O33 H33 0.838(10) . ?
C34 O35 1.230(6) . ?
C34 O36 1.322(6) . ?
O36 H36 0.840(10) . ?
O1S H1SA 0.8705 . ?
O1S H1SB 0.8756 . ?
C5S H5SA 0.9802 . ?
C5S H5SB 0.9798 . ?
C5S H5SC 0.9801 . ?
C5S O6S 1.401(10) . ?
O6S H6S 0.8400 . ?
O4S H4SA 0.8692 . ?
O4S H4SB 0.8700 . ?
O2S H2SA 0.8690 . ?
O2S H2SB 0.8699 . ?
P1 F1 1.6233 . ?
P1 F2 1.6253 . ?
P1 F3 1.6247 . ?
P1 F4 1.6206 . ?
P1 F5 1.6258 . ?
P1 F6 1.6252 . ?
O3S H3SA 0.8702 . ?
O3S H3SB 0.8697 . ?

loop_
_geom_hbond_atom_site_label_D
_geom_hbond_atom_site_label_H
_geom_hbond_atom_site_label_A
_geom_hbond_distance_DH
_geom_hbond_distance_HA
_geom_hbond_distance_DA
_geom_hbond_angle_DHA
_geom_hbond_site_symmetry_A
_geom_hbond_publ_flag
C10 H10 F4 0.95 2.59 3.217(8) 124 . yes
C11 H11 F4 0.95 2.65 3.256(8) 122 . yes
O33 H33 Cl1 0.838(10) 2.13(3) 2.921(13) 158(6) . yes
O33 H33 F1 0.838(10) 2.07(3) 2.870(8) 159(6) . yes
O33 H33 F3 0.838(10) 2.44(4) 3.123(8) 140(6) . yes
O36 H36 O35 0.840(10) 1.753(12) 2.593(5) 179(7) 17_666 yes
O1S H1SA F4 0.87 2.13 2.99(3) 168 28_656 yes
O1S H1SA Cl2 0.87 2.00 2.693(17) 136 28_656 yes
O1S H1SB O32 0.88 1.92 2.767(6) 163 . yes
O2S H2SB O1S 0.87 1.89 2.729(18) 161 . yes

loop_
_geom_torsion_atom_site_label_1
_geom_torsion_atom_site_label_2
_geom_torsion_atom_site_label_3
_geom_torsion_atom_site_label_4
_geom_torsion
_geom_torsion_site_symmetry_1
_geom_torsion_site_symmetry_2
_geom_torsion_site_symmetry_3
_geom_torsion_site_symmetry_4
_geom_torsion_publ_flag
Ga1 N1 C2 C3 -170.9(5) . . . . ?
Ga1 N1 C6 C5 171.7(4) . . . . ?
Ga1 N1 C6 C7 -7.7(5) . . . . ?
Ga1 N13 C14 C15 177.5(4) . . . . ?
Ga1 N13 C18 C17 -177.9(4) . . . . ?
Ga1 N13 C18 C19 1.9(5) . . . . ?
Ga1 O25 C26 C27 -175.1(4) . . . . ?
Ga1 O25 C26 C31 3.7(5) . . . . ?
N1 C2 C3 C4 0.2(10) . . . . ?
N1 C6 C7 C8 179.1(5) . . . . ?
N1 C6 C7 N12 -1.1(6) . . . . ?
C2 N1 C6 C5 -1.0(7) . . . . ?
C2 N1 C6 C7 179.7(5) . . . . ?
C2 C3 C4 C5 -1.1(10) . . . . ?
C3 C4 C5 C6 1.0(10) . . . . ?
C4 C5 C6 N1 0.1(9) . . . . ?
C4 C5 C6 C7 179.3(5) . . . . ?
C5 C6 C7 C8 -0.2(8) . . . . ?
C5 C6 C7 N12 179.6(5) . . . . ?
C6 N1 C2 C3 0.8(8) . . . . ?
C6 C7 C8 C9 177.4(5) . . . . ?
C6 C7 N12 Ga1 9.6(5) . . . . ?
C6 C7 N12 C11 -177.6(4) . . . . ?
C7 C8 C9 C10 0.7(8) . . . . ?
C8 C7 N12 Ga1 -170.7(4) . . . . ?
C8 C7 N12 C11 2.2(7) . . . . ?
C8 C9 C10 C11 1.1(8) . . . . ?
C9 C10 C11 N12 -1.3(8) . . . . ?
C10 C11 N12 Ga1 171.9(4) . . . . ?
C10 C11 N12 C7 -0.3(7) . . . . ?
N12 C7 C8 C9 -2.4(8) . . . . ?
N13 C14 C15 C16 -0.5(9) . . . . ?
N13 C18 C19 C20 -179.9(5) . . . . ?
N13 C18 C19 N24 -1.2(6) . . . . ?
C14 N13 C18 C17 -1.0(8) . . . . ?
C14 N13 C18 C19 178.8(4) . . . . ?
C14 C15 C16 C17 0.3(9) . . . . ?
C15 C16 C17 C18 -0.4(9) . . . . ?
C16 C17 C18 N13 0.7(8) . . . . ?
C16 C17 C18 C19 -179.0(5) . . . . ?
C17 C18 C19 C20 -0.2(8) . . . . ?
C17 C18 C19 N24 178.6(5) . . . . ?
C18 N13 C14 C15 0.9(8) . . . . ?
C18 C19 C20 C21 179.4(5) . . . . ?
C18 C19 N24 Ga1 -0.1(5) . . . . ?
C18 C19 N24 C23 -177.9(4) . . . . ?
C19 C20 C21 C22 -1.6(8) . . . . ?
C20 C19 N24 Ga1 178.7(4) . . . . ?
C20 C19 N24 C23 0.9(7) . . . . ?
C20 C21 C22 C23 0.9(8) . . . . ?
C21 C22 C23 N24 0.8(8) . . . . ?
C22 C23 N24 Ga1 -179.2(4) . . . . ?
C22 C23 N24 C19 -1.6(7) . . . . ?
N24 C19 C20 C21 0.7(7) . . . . ?
O25 C26 C27 C28 177.6(4) . . . . ?
O25 C26 C27 O33 -2.3(7) . . . . ?
O25 C26 C31 C30 -177.6(4) . . . . ?
O25 C26 C31 O32 2.4(7) . . . . ?
C26 C27 C28 C29 0.6(7) . . . . ?
C26 C31 O32 Ga1 -7.2(5) . . . . ?
C27 C26 C31 C30 1.3(7) . . . . ?
C27 C26 C31 O32 -178.7(4) . . . . ?
C27 C28 C29 C30 0.1(7) . . . . ?
C27 C28 C29 C34 176.3(4) . . . . ?
C28 C29 C30 C31 0.0(7) . . . . ?
C28 C29 C34 O35 -166.4(5) . . . . ?
C28 C29 C34 O36 11.3(7) . . . . ?
C29 C30 C31 C26 -0.7(7) . . . . ?
C29 C30 C31 O32 179.3(4) . . . . ?
C30 C29 C34 O35 10.0(7) . . . . ?
C30 C29 C34 O36 -172.3(4) . . . . ?
C30 C31 O32 Ga1 172.8(4) . . . . ?
C31 C26 C27 C28 -1.3(7) . . . . ?
C31 C26 C27 O33 178.9(4) . . . . ?
O33 C27 C28 C29 -179.5(4) . . . . ?
C34 C29 C30 C31 -176.4(4) . . . . ?
